data_7126437
loop_
_publ_author_name
'Wang, Jian-Xin'
'Yu, Yi-Shuai'
'Niu, Li-Ya'
'Zou, Bo'
'Wang, Kai'
'Yang, Qing-Zheng'

_publ_section_title
;
 A difluoroboron \b-diketonate based thermometer with
 temperature-dependent emission wavelength.
;
_journal_issue 46
_journal_name_full 'Chemical communications (Cambridge, England)'
_journal_page_first 6269
_journal_page_last 6272
_journal_paper_doi 10.1039/d0cc01505a
_journal_volume 56
_journal_year 2020
_chemical_formula_moiety 'C17 H15 B F2 O3'
_chemical_formula_sum 'C17 H15 B F2 O3'
_chemical_formula_weight 316.10
_space_group_crystal_system monoclinic
_space_group_IT_number 14
_space_group_name_Hall '-P 2ybc'
_space_group_name_H-M_alt 'P 1 21/c 1'
_atom_sites_solution_hydrogens geom
_atom_sites_solution_primary direct
_audit_creation_date 2019-10-18
_audit_creation_method
;
Olex2 1.2
(compiled 2018.05.29 svn.r3508 for OlexSys, GUI svn.r5506)
;
_audit_update_record
;
2020-01-13 deposited with the CCDC.	2020-04-22 downloaded from the CCDC.
;
_cell_angle_alpha 90
_cell_angle_beta 102.782(5)
_cell_angle_gamma 90
_cell_formula_units_Z 4
_cell_length_a 7.6754(4)
_cell_length_b 19.1327(9)
_cell_length_c 10.1490(5)
_cell_measurement_reflns_used 5418
_cell_measurement_temperature 100.01(10)
_cell_measurement_theta_max 30.2690
_cell_measurement_theta_min 2.6900
_cell_volume 1453.46(13)
_computing_cell_refinement 'CrysAlisPro 1.171.39.29a (Rigaku OD, 2015)'
_computing_data_collection 'CrysAlisPro 1.171.39.29a (Rigaku OD, 2015)'
_computing_data_reduction 'CrysAlisPro 1.171.39.29a (Rigaku OD, 2015)'
_computing_molecular_graphics 'Olex2 (Dolomanov et al., 2009)'
_computing_publication_material 'Olex2 (Dolomanov et al., 2009)'
_computing_structure_refinement 'ShelXL (Sheldrick, 2015)'
_computing_structure_solution 'ShelXS (Sheldrick, 2008)'
_diffrn_ambient_environment N~2~
_diffrn_ambient_temperature 100.01(10)
_diffrn_detector 'CCD plate'
_diffrn_detector_type HyPix
_diffrn_measured_fraction_theta_full 0.998
_diffrn_measured_fraction_theta_max 0.837
_diffrn_measurement_details
;
List of Runs (angles in degrees, time in seconds):

  # Type    Start    End  Width  t~exp~   \w     \q     \k     \f   Frames
#--------------------------------------------------------------------------
  1  \w      1.00  59.00   0.50    0.68    --   17.73 -91.00 -97.00  116
  2  \w    -14.00  16.00   0.50    0.68    --  -18.52 -99.00  90.00   60
  3  \w    -69.00  28.00   0.50    0.68    --   17.73 -19.00  30.00  194
  4  \w      9.00  34.00   0.50    0.68    --  -18.52  91.00  15.00   50
  5  \w     51.00 100.00   0.50    0.68    --   17.73 178.00-120.00   98
  6  \w    -61.00 -25.00   0.50    0.68    --  -18.52  91.00  15.00   72
  7  \w    -67.00 -42.00   0.50    0.68    --  -18.52-178.00  60.00   50
;
_diffrn_measurement_device 'four-circle diffractometer'
_diffrn_measurement_device_type 'XtaLAB Synergy R, DW system, HyPix'
_diffrn_measurement_method '\w scans'
_diffrn_orient_matrix_type 'CrysAlisPro convention (1999,Acta A55,543-557)'
_diffrn_orient_matrix_UB_11 0.0682806000
_diffrn_orient_matrix_UB_12 0.0256998000
_diffrn_orient_matrix_UB_13 0.0146426000
_diffrn_orient_matrix_UB_21 0.0512188000
_diffrn_orient_matrix_UB_22 -0.0222324000
_diffrn_orient_matrix_UB_23 0.0497705000
_diffrn_orient_matrix_UB_31 0.0413282000
_diffrn_orient_matrix_UB_32 -0.0147906000
_diffrn_orient_matrix_UB_33 -0.0494061000
_diffrn_radiation_monochromator mirror
_diffrn_radiation_probe x-ray
_diffrn_radiation_type MoK\a
_diffrn_radiation_wavelength 0.71073
_diffrn_reflns_av_R_equivalents 0.0286
_diffrn_reflns_av_unetI/netI 0.0377
_diffrn_reflns_Laue_measured_fraction_full 0.998
_diffrn_reflns_Laue_measured_fraction_max 0.837
_diffrn_reflns_limit_h_max 11
_diffrn_reflns_limit_h_min -8
_diffrn_reflns_limit_k_max 26
_diffrn_reflns_limit_k_min -26
_diffrn_reflns_limit_l_max 12
_diffrn_reflns_limit_l_min -13
_diffrn_reflns_number 10466
_diffrn_reflns_point_group_measured_fraction_full 0.998
_diffrn_reflns_point_group_measured_fraction_max 0.837
_diffrn_reflns_theta_full 25.242
_diffrn_reflns_theta_max 30.860
_diffrn_reflns_theta_min 2.721
_diffrn_source 'fine-focus sealed X-ray tube'
_diffrn_source_type 'Enhance (Mo) X-ray Source'
_exptl_absorpt_coefficient_mu 0.113
_exptl_absorpt_correction_T_max 1.00000
_exptl_absorpt_correction_T_min 0.72049
_exptl_absorpt_correction_type multi-scan
_exptl_absorpt_process_details
;
CrysAlisPro 1.171.39.29a (Rigaku Oxford Diffraction, 2015)
Empirical absorption correction using spherical harmonics,
 implemented in SCALE3 ABSPACK scaling algorithm.
;
_exptl_crystal_colour yellow
_exptl_crystal_density_diffrn 1.445
_exptl_crystal_description block
_exptl_crystal_F_000 656
_exptl_crystal_size_max 0.28
_exptl_crystal_size_mid 0.24
_exptl_crystal_size_min 0.11
_refine_diff_density_max 0.356
_refine_diff_density_min -0.215
_refine_diff_density_rms 0.052
_refine_ls_extinction_method none
_refine_ls_goodness_of_fit_ref 1.076
_refine_ls_hydrogen_treatment constr
_refine_ls_matrix_type full
_refine_ls_number_parameters 210
_refine_ls_number_reflns 3829
_refine_ls_number_restraints 0
_refine_ls_restrained_S_all 1.076
_refine_ls_R_factor_all 0.0568
_refine_ls_R_factor_gt 0.0435
_refine_ls_shift/su_max 0.000
_refine_ls_shift/su_mean 0.000
_refine_ls_structure_factor_coef Fsqd
_refine_ls_weighting_details 'w=1/[\s^2^(Fo^2^)+(0.0500P)^2^+0.3683P] where P=(Fo^2^+2Fc^2^)/3'
_refine_ls_weighting_scheme calc
_refine_ls_wR_factor_gt 0.1077
_refine_ls_wR_factor_ref 0.1141
_reflns_Friedel_coverage 0.000
_reflns_number_gt 3003
_reflns_number_total 3829
_reflns_threshold_expression 'I > 2\s(I)'
_cod_data_source_file d0cc01505a2.cif
_cod_data_source_block 100k_CCDC1
_cod_depositor_comments 'Adding full bibliography for 7126433--7126447.cif.'
_cod_database_code 7126437
_shelx_shelxl_version_number 2018/3
_shelx_space_group_comment
;
The symmetry employed for this shelxl refinement is uniquely defined
by the following loop, which should always be used as a source of
symmetry information in preference to the above space-group names.
They are only intended as comments.
;
_shelx_estimated_absorpt_t_max 0.988
_shelx_estimated_absorpt_t_min 0.969
_reflns_odcompleteness_completeness 99.80
_reflns_odcompleteness_iscentric 1
_reflns_odcompleteness_theta 27.42
_olex2_refinement_description
;
1. Fixed Uiso
 At 1.2 times of:
  All C(H) groups
 At 1.5 times of:
  All C(H,H,H) groups
2.a Aromatic/amide H refined with riding coordinates:
 C3(H3), C4(H4), C5(H5), C7(H7), C9(H9), C12(H12), C13(H13), C15(H15), C16(H16)
2.b Idealised Me refined as rotating group:
 C1(H1A,H1B,H1C), C17(H17A,H17B,H17C)
;
_olex2_submission_special_instructions 'No special instructions were received'
_oxdiff_exptl_absorpt_empirical_details
;
Empirical correction (ABSPACK) includes:
- Absorption correction using spherical harmonics
- Frame scaling
;
_oxdiff_exptl_absorpt_empirical_full_max 1.551
_oxdiff_exptl_absorpt_empirical_full_min 0.725

loop_
_space_group_symop_operation_xyz
'x, y, z'
'-x, y+1/2, -z+1/2'
'-x, -y, -z'
'x, -y-1/2, z-1/2'

loop_
_atom_site_label
_atom_site_type_symbol
_atom_site_fract_x
_atom_site_fract_y
_atom_site_fract_z
_atom_site_U_iso_or_equiv
_atom_site_adp_type
_atom_site_occupancy
_atom_site_site_symmetry_order
_atom_site_calc_flag
_atom_site_refinement_flags_posn
_atom_site_refinement_flags_adp
_atom_site_refinement_flags_occupancy
_atom_site_disorder_assembly
_atom_site_disorder_group
F1 F 0.24809(12) 0.70295(4) 0.33804(8) 0.0256(2) Uani 1 1 d . . . . .
F2 F 0.49091(11) 0.63641(4) 0.32787(8) 0.0254(2) Uani 1 1 d . . . . .
O1 O 0.41389(13) 0.65343(5) 0.53492(9) 0.0187(2) Uani 1 1 d . . . . .
O2 O 0.23046(13) 0.58282(5) 0.35667(9) 0.0185(2) Uani 1 1 d . . . . .
O3 O -0.11639(13) 0.41214(5) 0.06102(9) 0.0218(2) Uani 1 1 d . . . . .
C1 C -0.2094(2) 0.35142(8) -0.00171(14) 0.0238(3) Uani 1 1 d . . . . .
H1A H -0.257439 0.360818 -0.097809 0.036 Uiso 1 1 calc GR . . . .
H1B H -0.307656 0.340185 0.042043 0.036 Uiso 1 1 calc GR . . . .
H1C H -0.126536 0.311825 0.007836 0.036 Uiso 1 1 calc GR . . . .
C2 C -0.04128(17) 0.40805(7) 0.19585(13) 0.0170(3) Uani 1 1 d . . . . .
C3 C -0.05572(18) 0.35069(7) 0.27725(14) 0.0176(3) Uani 1 1 d . . . . .
H3 H -0.120724 0.310418 0.239944 0.021 Uiso 1 1 calc R . . . .
C4 C 0.02642(18) 0.35315(7) 0.41413(13) 0.0181(3) Uani 1 1 d . . . . .
H4 H 0.015654 0.314299 0.470079 0.022 Uiso 1 1 calc R . . . .
C5 C 0.12354(17) 0.41110(7) 0.47038(13) 0.0172(3) Uani 1 1 d . . . . .
H5 H 0.179822 0.411784 0.563685 0.021 Uiso 1 1 calc R . . . .
C6 C 0.13766(17) 0.46859(7) 0.38805(13) 0.0147(3) Uani 1 1 d . . . . .
C7 C 0.05406(17) 0.46723(7) 0.25117(13) 0.0162(3) Uani 1 1 d . . . . .
H7 H 0.061997 0.506552 0.195642 0.019 Uiso 1 1 calc R . . . .
C8 C 0.24155(17) 0.53100(7) 0.44230(13) 0.0144(3) Uani 1 1 d . . . . .
C9 C 0.34385(17) 0.53687(7) 0.57307(13) 0.0160(3) Uani 1 1 d . . . . .
H9 H 0.358551 0.497731 0.632113 0.019 Uiso 1 1 calc R . . . .
C10 C 0.42479(17) 0.60038(7) 0.61727(13) 0.0149(3) Uani 1 1 d . . . . .
C11 C 0.52285(17) 0.61404(7) 0.75626(12) 0.0155(3) Uani 1 1 d . . . . .
C12 C 0.57190(18) 0.68255(7) 0.79519(13) 0.0183(3) Uani 1 1 d . . . . .
H12 H 0.540596 0.719533 0.731917 0.022 Uiso 1 1 calc R . . . .
C13 C 0.66600(18) 0.69705(7) 0.92554(13) 0.0189(3) Uani 1 1 d . . . . .
H13 H 0.696360 0.744042 0.950949 0.023 Uiso 1 1 calc R . . . .
C14 C 0.71666(17) 0.64365(7) 1.01978(13) 0.0176(3) Uani 1 1 d . . . . .
C15 C 0.66871(18) 0.57512(7) 0.98005(13) 0.0190(3) Uani 1 1 d . . . . .
H15 H 0.703017 0.538029 1.042652 0.023 Uiso 1 1 calc R . . . .
C16 C 0.57192(18) 0.56032(7) 0.85079(13) 0.0179(3) Uani 1 1 d . . . . .
H16 H 0.538717 0.513468 0.826245 0.021 Uiso 1 1 calc R . . . .
C17 C 0.81928(19) 0.65936(8) 1.16130(13) 0.0221(3) Uani 1 1 d . . . . .
H17A H 0.875931 0.705362 1.163139 0.033 Uiso 1 1 calc GR . . . .
H17B H 0.911335 0.623616 1.189887 0.033 Uiso 1 1 calc GR . . . .
H17C H 0.737290 0.659323 1.222863 0.033 Uiso 1 1 calc GR . . . .
B1 B 0.3467(2) 0.64529(8) 0.38744(15) 0.0172(3) Uani 1 1 d . . . . .

loop_
_atom_site_aniso_label
_atom_site_aniso_U_11
_atom_site_aniso_U_22
_atom_site_aniso_U_33
_atom_site_aniso_U_23
_atom_site_aniso_U_13
_atom_site_aniso_U_12
F1 0.0298(5) 0.0170(4) 0.0244(4) 0.0018(3) -0.0061(4) 0.0019(3)
F2 0.0218(4) 0.0354(5) 0.0195(4) -0.0011(3) 0.0054(3) -0.0043(4)
O1 0.0238(5) 0.0169(5) 0.0137(5) 0.0017(3) 0.0002(4) -0.0045(4)
O2 0.0221(5) 0.0172(5) 0.0145(4) 0.0019(3) 0.0003(4) -0.0038(4)
O3 0.0261(5) 0.0216(5) 0.0148(5) -0.0016(4) -0.0014(4) -0.0040(4)
C1 0.0262(8) 0.0258(7) 0.0181(7) -0.0061(5) 0.0023(6) -0.0067(6)
C2 0.0162(6) 0.0197(6) 0.0145(6) -0.0028(5) 0.0022(5) 0.0019(5)
C3 0.0161(6) 0.0153(6) 0.0210(7) -0.0031(5) 0.0034(5) -0.0004(5)
C4 0.0192(7) 0.0154(6) 0.0197(7) 0.0019(5) 0.0040(5) 0.0013(5)
C5 0.0167(6) 0.0190(7) 0.0153(6) -0.0006(5) 0.0021(5) 0.0018(5)
C6 0.0133(6) 0.0159(6) 0.0151(6) -0.0024(5) 0.0033(5) 0.0006(5)
C7 0.0173(6) 0.0155(6) 0.0162(6) 0.0005(5) 0.0045(5) 0.0005(5)
C8 0.0136(6) 0.0142(6) 0.0160(6) -0.0001(4) 0.0050(5) 0.0017(4)
C9 0.0168(6) 0.0148(6) 0.0155(6) 0.0002(5) 0.0021(5) 0.0005(5)
C10 0.0133(6) 0.0173(6) 0.0145(6) 0.0005(5) 0.0037(5) 0.0021(5)
C11 0.0135(6) 0.0186(6) 0.0141(6) -0.0007(5) 0.0023(5) -0.0005(5)
C12 0.0191(7) 0.0182(6) 0.0163(6) 0.0010(5) 0.0014(5) -0.0007(5)
C13 0.0197(7) 0.0183(7) 0.0176(6) -0.0020(5) 0.0015(5) -0.0028(5)
C14 0.0131(6) 0.0258(7) 0.0138(6) -0.0007(5) 0.0028(5) -0.0011(5)
C15 0.0185(6) 0.0222(7) 0.0157(6) 0.0031(5) 0.0028(5) 0.0011(5)
C16 0.0191(6) 0.0162(6) 0.0184(6) -0.0008(5) 0.0043(5) -0.0006(5)
C17 0.0212(7) 0.0284(8) 0.0152(6) 0.0000(5) 0.0008(5) -0.0024(6)
B1 0.0185(7) 0.0173(7) 0.0141(7) 0.0018(5) -0.0003(6) -0.0017(6)

loop_
_atom_type_symbol
_atom_type_description
_atom_type_scat_dispersion_real
_atom_type_scat_dispersion_imag
_atom_type_scat_source
C C 0.0033 0.0016 'International Tables Vol C Tables 4.2.6.8 and 6.1.1.4'
H H 0.0000 0.0000 'International Tables Vol C Tables 4.2.6.8 and 6.1.1.4'
B B 0.0013 0.0007 'International Tables Vol C Tables 4.2.6.8 and 6.1.1.4'
F F 0.0171 0.0103 'International Tables Vol C Tables 4.2.6.8 and 6.1.1.4'
O O 0.0106 0.0060 'International Tables Vol C Tables 4.2.6.8 and 6.1.1.4'

loop_
_geom_angle_atom_site_label_1
_geom_angle_atom_site_label_2
_geom_angle_atom_site_label_3
_geom_angle
_geom_angle_site_symmetry_1
_geom_angle_site_symmetry_3
_geom_angle_publ_flag
C10 O1 B1 121.62(10) . . ?
C8 O2 B1 121.54(10) . . ?
C2 O3 C1 117.15(10) . . ?
O3 C1 H1A 109.5 . . ?
O3 C1 H1B 109.5 . . ?
O3 C1 H1C 109.5 . . ?
H1A C1 H1B 109.5 . . ?
H1A C1 H1C 109.5 . . ?
H1B C1 H1C 109.5 . . ?
O3 C2 C3 124.66(12) . . ?
O3 C2 C7 115.10(11) . . ?
C3 C2 C7 120.24(12) . . ?
C2 C3 H3 120.4 . . ?
C2 C3 C4 119.14(12) . . ?
C4 C3 H3 120.4 . . ?
C3 C4 H4 119.3 . . ?
C5 C4 C3 121.39(12) . . ?
C5 C4 H4 119.3 . . ?
C4 C5 H5 120.4 . . ?
C4 C5 C6 119.22(12) . . ?
C6 C5 H5 120.4 . . ?
C5 C6 C8 121.38(11) . . ?
C7 C6 C5 120.02(12) . . ?
C7 C6 C8 118.60(11) . . ?
C2 C7 H7 120.0 . . ?
C6 C7 C2 119.98(12) . . ?
C6 C7 H7 120.0 . . ?
O2 C8 C6 114.56(11) . . ?
O2 C8 C9 120.88(12) . . ?
C9 C8 C6 124.56(11) . . ?
C8 C9 H9 120.1 . . ?
C8 C9 C10 119.72(12) . . ?
C10 C9 H9 120.1 . . ?
O1 C10 C9 120.74(11) . . ?
O1 C10 C11 115.04(11) . . ?
C9 C10 C11 124.20(11) . . ?
C12 C11 C10 119.20(11) . . ?
C12 C11 C16 118.72(12) . . ?
C16 C11 C10 122.08(12) . . ?
C11 C12 H12 119.7 . . ?
C13 C12 C11 120.55(12) . . ?
C13 C12 H12 119.7 . . ?
C12 C13 H13 119.5 . . ?
C12 C13 C14 120.97(12) . . ?
C14 C13 H13 119.5 . . ?
C13 C14 C15 118.29(12) . . ?
C13 C14 C17 120.98(12) . . ?
C15 C14 C17 120.73(12) . . ?
C14 C15 H15 119.4 . . ?
C16 C15 C14 121.11(12) . . ?
C16 C15 H15 119.4 . . ?
C11 C16 H16 119.8 . . ?
C15 C16 C11 120.36(12) . . ?
C15 C16 H16 119.8 . . ?
C14 C17 H17A 109.5 . . ?
C14 C17 H17B 109.5 . . ?
C14 C17 H17C 109.5 . . ?
H17A C17 H17B 109.5 . . ?
H17A C17 H17C 109.5 . . ?
H17B C17 H17C 109.5 . . ?
F1 B1 F2 111.70(11) . . ?
F1 B1 O1 109.06(11) . . ?
F1 B1 O2 108.34(11) . . ?
F2 B1 O1 108.73(11) . . ?
F2 B1 O2 108.12(11) . . ?
O1 B1 O2 110.91(10) . . ?

loop_
_geom_bond_atom_site_label_1
_geom_bond_atom_site_label_2
_geom_bond_distance
_geom_bond_site_symmetry_2
_geom_bond_publ_flag
F1 B1 1.3685(16) . ?
F2 B1 1.3843(17) . ?
O1 C10 1.3058(15) . ?
O1 B1 1.4796(17) . ?
O2 C8 1.3088(15) . ?
O2 B1 1.4826(17) . ?
O3 C1 1.4364(16) . ?
O3 C2 1.3645(15) . ?
C1 H1A 0.9800 . ?
C1 H1B 0.9800 . ?
C1 H1C 0.9800 . ?
C2 C3 1.3926(19) . ?
C2 C7 1.3968(18) . ?
C3 H3 0.9500 . ?
C3 C4 1.3936(18) . ?
C4 H4 0.9500 . ?
C4 C5 1.3866(18) . ?
C5 H5 0.9500 . ?
C5 C6 1.3999(18) . ?
C6 C7 1.3956(17) . ?
C6 C8 1.4734(17) . ?
C7 H7 0.9500 . ?
C8 C9 1.3890(18) . ?
C9 H9 0.9500 . ?
C9 C10 1.3930(18) . ?
C10 C11 1.4679(17) . ?
C11 C12 1.3965(18) . ?
C11 C16 1.3995(18) . ?
C12 H12 0.9500 . ?
C12 C13 1.3878(18) . ?
C13 H13 0.9500 . ?
C13 C14 1.3949(18) . ?
C14 C15 1.3970(19) . ?
C14 C17 1.5077(18) . ?
C15 H15 0.9500 . ?
C15 C16 1.3863(18) . ?
C16 H16 0.9500 . ?
C17 H17A 0.9800 . ?
C17 H17B 0.9800 . ?
C17 H17C 0.9800 . ?

loop_
_geom_torsion_atom_site_label_1
_geom_torsion_atom_site_label_2
_geom_torsion_atom_site_label_3
_geom_torsion_atom_site_label_4
_geom_torsion
_geom_torsion_site_symmetry_1
_geom_torsion_site_symmetry_2
_geom_torsion_site_symmetry_3
_geom_torsion_site_symmetry_4
_geom_torsion_publ_flag
O1 C10 C11 C12 9.52(17) . . . . ?
O1 C10 C11 C16 -169.28(12) . . . . ?
O2 C8 C9 C10 4.96(19) . . . . ?
O3 C2 C3 C4 -179.58(12) . . . . ?
O3 C2 C7 C6 -179.50(11) . . . . ?
C1 O3 C2 C3 -3.13(19) . . . . ?
C1 O3 C2 C7 177.42(11) . . . . ?
C2 C3 C4 C5 -0.7(2) . . . . ?
C3 C2 C7 C6 1.02(19) . . . . ?
C3 C4 C5 C6 0.7(2) . . . . ?
C4 C5 C6 C7 0.21(19) . . . . ?
C4 C5 C6 C8 -179.04(12) . . . . ?
C5 C6 C7 C2 -1.05(19) . . . . ?
C5 C6 C8 O2 -174.49(11) . . . . ?
C5 C6 C8 C9 5.1(2) . . . . ?
C6 C8 C9 C10 -174.65(12) . . . . ?
C7 C2 C3 C4 -0.2(2) . . . . ?
C7 C6 C8 O2 6.25(17) . . . . ?
C7 C6 C8 C9 -174.11(12) . . . . ?
C8 O2 B1 F1 -142.15(11) . . . . ?
C8 O2 B1 F2 96.63(13) . . . . ?
C8 O2 B1 O1 -22.49(17) . . . . ?
C8 C6 C7 C2 178.23(11) . . . . ?
C8 C9 C10 O1 -3.82(19) . . . . ?
C8 C9 C10 C11 174.65(12) . . . . ?
C9 C10 C11 C12 -169.04(12) . . . . ?
C9 C10 C11 C16 12.2(2) . . . . ?
C10 O1 B1 F1 142.89(12) . . . . ?
C10 O1 B1 F2 -95.09(14) . . . . ?
C10 O1 B1 O2 23.66(17) . . . . ?
C10 C11 C12 C13 -179.45(12) . . . . ?
C10 C11 C16 C15 178.24(12) . . . . ?
C11 C12 C13 C14 1.2(2) . . . . ?
C12 C11 C16 C15 -0.6(2) . . . . ?
C12 C13 C14 C15 -0.6(2) . . . . ?
C12 C13 C14 C17 179.85(13) . . . . ?
C13 C14 C15 C16 -0.6(2) . . . . ?
C14 C15 C16 C11 1.2(2) . . . . ?
C16 C11 C12 C13 -0.6(2) . . . . ?
C17 C14 C15 C16 178.97(13) . . . . ?
B1 O1 C10 C9 -11.78(18) . . . . ?
B1 O1 C10 C11 169.62(11) . . . . ?
B1 O2 C8 C6 -170.85(11) . . . . ?
B1 O2 C8 C9 9.50(18) . . . . ?
